data_4002062
loop_
_publ_author_name
'Pust, Philipp'
'Hintze, Frauke'
'Hecht, Cora'
'Weiler, Volker'
'Locher, Andreas'
'Zitnanska, Daniela'
'Harm, Sascha'
'Wiechert, Detlef'
'Schmidt, Peter J.'
'Schnick, Wolfgang'

_publ_contact_author
;
        Prof. Dr. Wolfgang Schnick
        Department Chemie
        Ludwig-Maximilians-Universitaet Muenchen
        Butenandtstrasse 5 - 13 (D)
        D 81377 Muenchen
        Germany

;
_publ_section_title
;
 Group (III) NitridesM[Mg2Al2N4] (M= Ca, Sr, Ba, Eu) and
 Ba[Mg2Ga2N4]---Structural Relation and Nontypical Luminescence Properties
 of Eu2+Doped Samples
;
_journal_issue 21
_journal_name_full 'Chemistry of Materials'
_journal_page_first 6113
_journal_paper_doi 10.1021/cm502280p
_journal_volume 26
_journal_year 2014
_chemical_formula_sum 'Ba Ga2 Mg2 N4'
_chemical_formula_weight 381.44
_chemical_name_systematic
;
 ?
;
_space_group_IT_number 87
_symmetry_cell_setting tetragonal
_symmetry_space_group_name_Hall '-I 4'
_symmetry_space_group_name_H-M 'I 4/m'
_atom_sites_solution_hydrogens none
_atom_sites_solution_primary direct
_atom_sites_solution_secondary difmap
_audit_creation_method SHELXL-97
_cell_angle_alpha 90.00
_cell_angle_beta 90.00
_cell_angle_gamma 90.00
_cell_formula_units_Z 2
_cell_length_a 8.3654(12)
_cell_length_b 8.3654(12)
_cell_length_c 3.4411(7)
_cell_measurement_temperature 293(2)
_cell_measurement_theta_max 39.389
_cell_measurement_theta_min 3.134
_cell_volume 240.81(7)
_computing_structure_refinement 'SHELXL-97 (Sheldrick, 1997)'
_diffrn_ambient_temperature 293(2)
_diffrn_measured_fraction_theta_full 0.998
_diffrn_measured_fraction_theta_max 0.998
_diffrn_measurement_device '95mm CCD camera\k-goniostat'
_diffrn_measurement_device_type KappaCCD
_diffrn_measurement_method 'CCD; rotation images;'
_diffrn_orient_matrix_type 'by Bruker AXS Collect from scalepack cell'
_diffrn_radiation_monochromator 'graded multilayer x-ray optics'
_diffrn_radiation_source 'fine-focus sealed tube'
_diffrn_radiation_type MoK\a
_diffrn_radiation_wavelength 0.71073
_diffrn_reflns_av_R_equivalents 0.0326
_diffrn_reflns_av_sigmaI/netI 0.0176
_diffrn_reflns_limit_h_max 14
_diffrn_reflns_limit_h_min -14
_diffrn_reflns_limit_k_max 14
_diffrn_reflns_limit_k_min -14
_diffrn_reflns_limit_l_max 6
_diffrn_reflns_limit_l_min -6
_diffrn_reflns_number 2230
_diffrn_reflns_theta_full 39.44
_diffrn_reflns_theta_max 39.44
_diffrn_reflns_theta_min 3.44
_exptl_absorpt_coefficient_mu 19.317
_exptl_absorpt_correction_T_max 0.4982
_exptl_absorpt_correction_T_min 0.4820
_exptl_absorpt_correction_type multi-scan
_exptl_absorpt_process_details 'scalepack, WingX'
_exptl_crystal_colour orange
_exptl_crystal_density_diffrn 5.261
_exptl_crystal_density_method 'not measured'
_exptl_crystal_description rod
_exptl_crystal_F_000 340
_exptl_crystal_size_max 0.15
_exptl_crystal_size_mid 0.02
_exptl_crystal_size_min 0.02
_refine_diff_density_max 1.266
_refine_diff_density_min -1.004
_refine_diff_density_rms 0.155
_refine_ls_extinction_coef 0.0049(5)
_refine_ls_extinction_expression Fc^*^=kFc[1+0.001xFc^2^\l^3^/sin(2\q)]^-1/4^
_refine_ls_extinction_method SHELXL
_refine_ls_goodness_of_fit_ref 1.101
_refine_ls_hydrogen_treatment none
_refine_ls_matrix_type full
_refine_ls_number_parameters 16
_refine_ls_number_reflns 402
_refine_ls_number_restraints 0
_refine_ls_restrained_S_all 1.101
_refine_ls_R_factor_all 0.0155
_refine_ls_R_factor_gt 0.0146
_refine_ls_shift/su_max 0.000
_refine_ls_shift/su_mean 0.000
_refine_ls_structure_factor_coef Fsqd
_refine_ls_weighting_details 'calc w=1/[\s^2^(Fo^2^)+(0.0000P)^2^+0.9578P] where P=(Fo^2^+2Fc^2^)/3'
_refine_ls_weighting_scheme calc
_refine_ls_wR_factor_gt 0.0305
_refine_ls_wR_factor_ref 0.0309
_reflns_number_gt 390
_reflns_number_total 402
_reflns_threshold_expression >2sigma(I)
_cod_data_source_file cm502280p_si_004.cif
_cod_data_source_block BaGa2Mg2N4
_cod_depositor_comments 'Adding full bibliography for 4002058--4002062.cif.'
_cod_original_sg_symbol_H-M I4/m
_cod_database_code 4002062

loop_
_symmetry_equiv_pos_as_xyz
'x, y, z'
'-x, -y, z'
'-y, x, z'
'y, -x, z'
'x+1/2, y+1/2, z+1/2'
'-x+1/2, -y+1/2, z+1/2'
'-y+1/2, x+1/2, z+1/2'
'y+1/2, -x+1/2, z+1/2'
'-x, -y, -z'
'x, y, -z'
'y, -x, -z'
'-y, x, -z'
'-x+1/2, -y+1/2, -z+1/2'
'x+1/2, y+1/2, -z+1/2'
'y+1/2, -x+1/2, -z+1/2'
'-y+1/2, x+1/2, -z+1/2'

loop_
_atom_site_label
_atom_site_type_symbol
_atom_site_fract_x
_atom_site_fract_y
_atom_site_fract_z
_atom_site_U_iso_or_equiv
_atom_site_adp_type
_atom_site_occupancy
_atom_site_symmetry_multiplicity
_atom_site_calc_flag
_atom_site_refinement_flags
Ba1 Ba 0.0000 0.0000 0.0000 0.00887(6) Uani 1 8 d S
Ga1 Ga 0.18296(4) 0.63525(4) 0.0000 0.00592(7) Uani 0.50 2 d SP
Mg1 Mg 0.18296(4) 0.63525(4) 0.0000 0.00592(7) Uani 0.50 2 d SP
N1 N 0.2328(2) 0.40145(19) 0.0000 0.0103(3) Uani 1 2 d S

loop_
_atom_site_aniso_label
_atom_site_aniso_U_11
_atom_site_aniso_U_22
_atom_site_aniso_U_33
_atom_site_aniso_U_23
_atom_site_aniso_U_13
_atom_site_aniso_U_12
Ba1 0.00899(7) 0.00899(7) 0.00863(9) 0.000 0.000 0.000
Ga1 0.00769(12) 0.00464(12) 0.00543(12) 0.000 0.000 0.00087(8)
Mg1 0.00769(12) 0.00464(12) 0.00543(12) 0.000 0.000 0.00087(8)
N1 0.0129(6) 0.0077(5) 0.0103(6) 0.000 0.000 -0.0001(5)

loop_
_atom_type_symbol
_atom_type_description
_atom_type_scat_dispersion_real
_atom_type_scat_dispersion_imag
_atom_type_scat_source
N N 0.0061 0.0033 'International Tables Vol C Tables 4.2.6.8 and 6.1.1.4'
Mg Mg 0.0486 0.0363 'International Tables Vol C Tables 4.2.6.8 and 6.1.1.4'
Ga Ga 0.2307 1.6083 'International Tables Vol C Tables 4.2.6.8 and 6.1.1.4'
Ba Ba -0.3244 2.2819 'International Tables Vol C Tables 4.2.6.8 and 6.1.1.4'

loop_
_geom_angle_atom_site_label_1
_geom_angle_atom_site_label_2
_geom_angle_atom_site_label_3
_geom_angle
_geom_angle_site_symmetry_1
_geom_angle_site_symmetry_3
N1 Ba1 N1 180.0 13 5_444
N1 Ba1 N1 69.96(2) 13 15_455
N1 Ba1 N1 110.04(2) 5_444 15_455
N1 Ba1 N1 110.04(2) 13 7_544
N1 Ba1 N1 69.96(2) 5_444 7_544
N1 Ba1 N1 180.00(6) 15_455 7_544
N1 Ba1 N1 71.67(4) 13 13_554
N1 Ba1 N1 108.33(4) 5_444 13_554
N1 Ba1 N1 110.04(2) 15_455 13_554
N1 Ba1 N1 69.96(2) 7_544 13_554
N1 Ba1 N1 108.33(4) 13 5_445
N1 Ba1 N1 71.67(4) 5_444 5_445
N1 Ba1 N1 69.96(2) 15_455 5_445
N1 Ba1 N1 110.04(2) 7_544 5_445
N1 Ba1 N1 180.00(7) 13_554 5_445
N1 Ba1 N1 110.04(2) 13 15_454
N1 Ba1 N1 69.96(2) 5_444 15_454
N1 Ba1 N1 71.67(4) 15_455 15_454
N1 Ba1 N1 108.33(4) 7_544 15_454
N1 Ba1 N1 69.96(2) 13_554 15_454
N1 Ba1 N1 110.04(2) 5_445 15_454
N1 Ba1 N1 69.96(2) 13 7_545
N1 Ba1 N1 110.04(2) 5_444 7_545
N1 Ba1 N1 108.33(4) 15_455 7_545
N1 Ba1 N1 71.67(4) 7_544 7_545
N1 Ba1 N1 110.04(2) 13_554 7_545
N1 Ba1 N1 69.96(2) 5_445 7_545
N1 Ba1 N1 179.97(1) 15_454 7_545
N1 Ba1 Mg1 141.06(3) 13 7_544
N1 Ba1 Mg1 38.94(3) 5_444 7_544
N1 Ba1 Mg1 143.73(3) 15_455 7_544
N1 Ba1 Mg1 36.27(3) 7_544 7_544
N1 Ba1 Mg1 100.25(3) 13_554 7_544
N1 Ba1 Mg1 79.75(3) 5_445 7_544
N1 Ba1 Mg1 101.91(3) 15_454 7_544
N1 Ba1 Mg1 78.09(3) 7_545 7_544
N1 Ba1 Ga1 141.06(3) 13 7_544
N1 Ba1 Ga1 38.94(3) 5_444 7_544
N1 Ba1 Ga1 143.73(3) 15_455 7_544
N1 Ba1 Ga1 36.27(3) 7_544 7_544
N1 Ba1 Ga1 100.25(3) 13_554 7_544
N1 Ba1 Ga1 79.75(3) 5_445 7_544
N1 Ba1 Ga1 101.91(3) 15_454 7_544
N1 Ba1 Ga1 78.09(3) 7_545 7_544
Mg1 Ba1 Ga1 0.000(6) 7_544 7_544
N1 Ba1 Mg1 38.94(3) 13 15_455
N1 Ba1 Mg1 141.06(3) 5_444 15_455
N1 Ba1 Mg1 36.27(3) 15_455 15_455
N1 Ba1 Mg1 143.73(3) 7_544 15_455
N1 Ba1 Mg1 79.75(3) 13_554 15_455
N1 Ba1 Mg1 100.25(3) 5_445 15_455
N1 Ba1 Mg1 78.09(3) 15_454 15_455
N1 Ba1 Mg1 101.91(3) 7_545 15_455
Mg1 Ba1 Mg1 180.000(6) 7_544 15_455
Ga1 Ba1 Mg1 180.000(6) 7_544 15_455
N1 Ba1 Ga1 38.94(3) 13 15_455
N1 Ba1 Ga1 141.06(3) 5_444 15_455
N1 Ba1 Ga1 36.27(3) 15_455 15_455
N1 Ba1 Ga1 143.73(3) 7_544 15_455
N1 Ba1 Ga1 79.75(3) 13_554 15_455
N1 Ba1 Ga1 100.25(3) 5_445 15_455
N1 Ba1 Ga1 78.09(3) 15_454 15_455
N1 Ba1 Ga1 101.91(3) 7_545 15_455
Mg1 Ba1 Ga1 180.000(6) 7_544 15_455
Ga1 Ba1 Ga1 180.000(6) 7_544 15_455
Mg1 Ba1 Ga1 0.000(6) 15_455 15_455
N1 Ga1 N1 117.73(6) . 7
N1 Ga1 N1 117.73(6) . 7_554
N1 Ga1 N1 115.82(8) 7 7_554
N1 Ga1 N1 109.11(10) . 11_565
N1 Ga1 N1 95.16(5) 7 11_565
N1 Ga1 N1 95.16(5) 7_554 11_565
N1 Ga1 Mg1 125.78(4) . 13_565
N1 Ga1 Mg1 49.15(5) 7 13_565
N1 Ga1 Mg1 112.51(5) 7_554 13_565
N1 Ga1 Mg1 46.01(3) 11_565 13_565
N1 Ga1 Ga1 125.78(4) . 13_565
N1 Ga1 Ga1 49.15(5) 7 13_565
N1 Ga1 Ga1 112.51(5) 7_554 13_565
N1 Ga1 Ga1 46.01(3) 11_565 13_565
Mg1 Ga1 Ga1 0.000(9) 13_565 13_565
N1 Ga1 Ga1 125.78(4) . 13_564
N1 Ga1 Ga1 112.51(5) 7 13_564
N1 Ga1 Ga1 49.15(5) 7_554 13_564
N1 Ga1 Ga1 46.01(3) 11_565 13_564
Mg1 Ga1 Ga1 75.47(2) 13_565 13_564
Ga1 Ga1 Ga1 75.47(2) 13_565 13_564
N1 Ga1 Mg1 125.78(4) . 13_564
N1 Ga1 Mg1 112.51(5) 7 13_564
N1 Ga1 Mg1 49.15(5) 7_554 13_564
N1 Ga1 Mg1 46.01(3) 11_565 13_564
Mg1 Ga1 Mg1 75.47(2) 13_565 13_564
Ga1 Ga1 Mg1 75.47(2) 13_565 13_564
Ga1 Ga1 Mg1 0.000(9) 13_564 13_564
N1 Ga1 Mg1 37.91(3) . 15_454
N1 Ga1 Mg1 138.38(5) 7 15_454
N1 Ga1 Mg1 80.50(5) 7_554 15_454
N1 Ga1 Mg1 122.53(4) 11_565 15_454
Mg1 Ga1 Mg1 161.522(19) 13_565 15_454
Ga1 Ga1 Mg1 161.522(19) 13_565 15_454
Ga1 Ga1 Mg1 106.813(16) 13_564 15_454
Mg1 Ga1 Mg1 106.813(16) 13_564 15_454
N1 Ga1 Mg1 107.21(4) . 7_554
N1 Ga1 Mg1 96.68(4) 7 7_554
N1 Ga1 Mg1 37.23(5) 7_554 7_554
N1 Ga1 Mg1 130.44(3) 11_565 7_554
Mg1 Ga1 Mg1 125.22(2) 13_565 7_554
Ga1 Ga1 Mg1 125.22(2) 13_565 7_554
Ga1 Ga1 Mg1 85.270(16) 13_564 7_554
Mg1 Ga1 Mg1 85.270(16) 13_564 7_554
Mg1 Ga1 Mg1 73.138(7) 15_454 7_554
N1 Ga1 Mg1 107.21(4) . 7
N1 Ga1 Mg1 37.23(5) 7 7
N1 Ga1 Mg1 96.68(4) 7_554 7
N1 Ga1 Mg1 130.44(3) 11_565 7
Mg1 Ga1 Mg1 85.270(16) 13_565 7
Ga1 Ga1 Mg1 85.270(16) 13_565 7
Ga1 Ga1 Mg1 125.22(2) 13_564 7
Mg1 Ga1 Mg1 125.22(2) 13_564 7
Mg1 Ga1 Mg1 106.862(7) 15_454 7
Mg1 Ga1 Mg1 65.174(15) 7_554 7
N1 Ga1 Mg1 37.91(3) . 15_455
N1 Ga1 Mg1 80.50(5) 7 15_455
N1 Ga1 Mg1 138.38(5) 7_554 15_455
N1 Ga1 Mg1 122.53(4) 11_565 15_455
Mg1 Ga1 Mg1 106.813(16) 13_565 15_455
Ga1 Ga1 Mg1 106.813(16) 13_565 15_455
Ga1 Ga1 Mg1 161.522(19) 13_564 15_455
Mg1 Ga1 Mg1 161.522(19) 13_564 15_455
Mg1 Ga1 Mg1 65.174(15) 15_454 15_455
Mg1 Ga1 Mg1 106.862(7) 7_554 15_455
Mg1 Ga1 Mg1 73.138(7) 7 15_455
Ga1 N1 Mg1 104.85(6) . 15_454
Ga1 N1 Ga1 104.85(6) . 15_454
Mg1 N1 Ga1 0.000(16) 15_454 15_454
Ga1 N1 Mg1 104.85(6) . 15_455
Mg1 N1 Mg1 115.82(8) 15_454 15_455
Ga1 N1 Mg1 115.82(8) 15_454 15_455
Ga1 N1 Ga1 104.85(6) . 15_455
Mg1 N1 Ga1 115.82(8) 15_454 15_455
Ga1 N1 Ga1 115.82(8) 15_454 15_455
Mg1 N1 Ga1 0.00(2) 15_455 15_455
Ga1 N1 Ga1 160.89(9) . 3_655
Mg1 N1 Ga1 84.84(5) 15_454 3_655
Ga1 N1 Ga1 84.84(5) 15_454 3_655
Mg1 N1 Ga1 84.84(5) 15_455 3_655
Ga1 N1 Ga1 84.84(5) 15_455 3_655
Ga1 N1 Mg1 160.89(9) . 3_655
Mg1 N1 Mg1 84.84(5) 15_454 3_655
Ga1 N1 Mg1 84.84(5) 15_454 3_655
Mg1 N1 Mg1 84.84(5) 15_455 3_655
Ga1 N1 Mg1 84.84(5) 15_455 3_655
Ga1 N1 Mg1 0.000(8) 3_655 3_655
Ga1 N1 Ba1 83.35(5) . 5
Mg1 N1 Ba1 154.03(7) 15_454 5
Ga1 N1 Ba1 154.03(7) 15_454 5
Mg1 N1 Ba1 84.67(3) 15_455 5
Ga1 N1 Ba1 84.67(3) 15_455 5
Ga1 N1 Ba1 81.19(5) 3_655 5
Mg1 N1 Ba1 81.19(5) 3_655 5
Ga1 N1 Ba1 83.35(5) . 5_554
Mg1 N1 Ba1 84.67(3) 15_454 5_554
Ga1 N1 Ba1 84.67(3) 15_454 5_554
Mg1 N1 Ba1 154.03(7) 15_455 5_554
Ga1 N1 Ba1 154.03(7) 15_455 5_554
Ga1 N1 Ba1 81.19(5) 3_655 5_554
Mg1 N1 Ba1 81.19(5) 3_655 5_554
Ba1 N1 Ba1 71.67(4) 5 5_554

loop_
_geom_bond_atom_site_label_1
_geom_bond_atom_site_label_2
_geom_bond_distance
_geom_bond_site_symmetry_2
Ba1 N1 2.9389(14) 13
Ba1 N1 2.9389(14) 5_444
Ba1 N1 2.9389(14) 15_455
Ba1 N1 2.9389(14) 7_544
Ba1 N1 2.9389(14) 13_554
Ba1 N1 2.9389(14) 5_445
Ba1 N1 2.9389(14) 15_454
Ba1 N1 2.9389(14) 7_545
Ba1 Mg1 3.3578(5) 7_544
Ba1 Ga1 3.3578(5) 7_544
Ba1 Mg1 3.3578(5) 15_455
Ba1 Ga1 3.3578(5) 15_455
Ga1 N1 1.9997(17) .
Ga1 N1 2.0309(10) 7
Ga1 N1 2.0309(10) 7_554
Ga1 N1 2.1354(17) 11_565
Ga1 Mg1 2.8114(6) 13_565
Ga1 Ga1 2.8114(6) 13_565
Ga1 Ga1 2.8114(6) 13_564
Ga1 Mg1 2.8114(6) 13_564
Ga1 Mg1 3.1946(5) 15_454
Ga1 Mg1 3.1946(5) 7_554
Ga1 Mg1 3.1946(5) 7
Ga1 Mg1 3.1946(5) 15_455
N1 Mg1 2.0309(10) 15_454
N1 Ga1 2.0309(10) 15_454
N1 Mg1 2.0309(10) 15_455
N1 Ga1 2.0309(10) 15_455
N1 Ga1 2.1354(17) 3_655
N1 Mg1 2.1354(17) 3_655
N1 Ba1 2.9389(14) 5
N1 Ba1 2.9389(14) 5_554
